data_4032280
loop_
_publ_author_name
'Liu, Yang'
'Zheng, Guangfan'
'Zhang, Qian'
'Li, Yan'
'Zhang, Qian'

_publ_section_title
;
 Copper-Catalyzed Three Component Regio- and Stereospecific
 Selenosulfonation of Alkynes: Synthesis of (E)-\b-Selenovinyl Sulfones.
;
_journal_issue 4
_journal_name_full 'The Journal of organic chemistry'
_journal_page_first 2269
_journal_page_last 2275
_journal_paper_doi 10.1021/acs.joc.6b03049
_journal_volume 82
_journal_year 2017
_chemical_formula_moiety 'C22 H20 O2 S Se'
_chemical_formula_sum 'C22 H20 O2 S Se'
_chemical_formula_weight 427.40
_chemical_name_systematic
;
 ?
;
_space_group_IT_number 2
_symmetry_cell_setting triclinic
_symmetry_space_group_name_Hall '-P 1'
_symmetry_space_group_name_H-M 'P -1'
_atom_sites_solution_hydrogens geom
_atom_sites_solution_primary direct
_atom_sites_solution_secondary difmap
_audit_creation_method SHELXL-97
_cell_angle_alpha 101.14
_cell_angle_beta 95.54
_cell_angle_gamma 95.45
_cell_formula_units_Z 2
_cell_length_a 8.642
_cell_length_b 11.567
_cell_length_c 11.642
_cell_measurement_reflns_used 1339
_cell_measurement_temperature 293(2)
_cell_measurement_theta_max 29.3561
_cell_measurement_theta_min 2.7900
_cell_volume 1128.777
_computing_cell_refinement 'Bruker SMART'
_computing_data_collection 'Bruker SMART'
_computing_data_reduction 'Bruker SMART'
_computing_molecular_graphics 'Bruker SHELXTL'
_computing_publication_material 'Bruker SHELXTL'
_computing_structure_refinement 'SHELXL-97 (Sheldrick, 1997)'
_computing_structure_solution 'SHELXS-97 (Sheldrick, 1990)'
_diffrn_ambient_temperature 293(2)
_diffrn_measured_fraction_theta_full 0.996
_diffrn_measured_fraction_theta_max 0.996
_diffrn_measurement_device_type 'Bruker Smart ApexII CCD'
_diffrn_measurement_method 'phi and omega scans'
_diffrn_radiation_monochromator graphite
_diffrn_radiation_source 'fine-focus sealed tube'
_diffrn_radiation_type MoK\a
_diffrn_radiation_wavelength 0.71073
_diffrn_reflns_av_R_equivalents 0.0719
_diffrn_reflns_av_sigmaI/netI 0.1242
_diffrn_reflns_limit_h_max 10
_diffrn_reflns_limit_h_min -10
_diffrn_reflns_limit_k_max 11
_diffrn_reflns_limit_k_min -13
_diffrn_reflns_limit_l_max 13
_diffrn_reflns_limit_l_min -12
_diffrn_reflns_number 6820
_diffrn_reflns_theta_full 24.99
_diffrn_reflns_theta_max 24.99
_diffrn_reflns_theta_min 2.80
_exptl_absorpt_coefficient_mu 1.767
_exptl_absorpt_correction_T_max 0.590
_exptl_absorpt_correction_T_min 0.531
_exptl_absorpt_correction_type multi-scan
_exptl_absorpt_process_details '(SADABS; Bruker, 2004)'
_exptl_crystal_colour colorless
_exptl_crystal_density_diffrn 1.258
_exptl_crystal_density_method 'not measured'
_exptl_crystal_description block
_exptl_crystal_F_000 436
_exptl_crystal_size_max 0.30
_exptl_crystal_size_mid 0.28
_exptl_crystal_size_min 0.25
_refine_diff_density_max 1.669
_refine_diff_density_min -0.837
_refine_diff_density_rms 0.155
_refine_ls_extinction_method none
_refine_ls_goodness_of_fit_ref 1.073
_refine_ls_hydrogen_treatment mixed
_refine_ls_matrix_type full
_refine_ls_number_parameters 235
_refine_ls_number_reflns 3958
_refine_ls_number_restraints 0
_refine_ls_restrained_S_all 1.073
_refine_ls_R_factor_all 0.1584
_refine_ls_R_factor_gt 0.0938
_refine_ls_shift/su_max 0.000
_refine_ls_shift/su_mean 0.000
_refine_ls_structure_factor_coef Fsqd
_refine_ls_weighting_details 'calc w=1/[\s^2^(Fo^2^)+(0.1719P)^2^+0.0000P] where P=(Fo^2^+2Fc^2^)/3'
_refine_ls_weighting_scheme calc
_refine_ls_wR_factor_gt 0.2778
_refine_ls_wR_factor_ref 0.3363
_reflns_number_gt 1987
_reflns_number_total 3958
_reflns_threshold_expression >2\s(I)
_cod_data_source_file jo6b03049_si_001.cif
_cod_data_source_block ly
_cod_original_cell_volume 1128.8
_cod_database_code 4032280

loop_
_symmetry_equiv_pos_as_xyz
'x, y, z'
'-x, -y, -z'

loop_
_atom_site_label
_atom_site_type_symbol
_atom_site_fract_x
_atom_site_fract_y
_atom_site_fract_z
_atom_site_U_iso_or_equiv
_atom_site_adp_type
_atom_site_occupancy
_atom_site_symmetry_multiplicity
_atom_site_calc_flag
_atom_site_refinement_flags
C2 C 0.6108(9) 0.1773(7) 0.1717(9) 0.050(2) Uani 1 1 d .
C3 C 0.7565(10) 0.1196(7) 0.1704(8) 0.050(2) Uani 1 1 d .
C4 C 0.5813(10) 0.0209(8) 0.3486(9) 0.053(2) Uani 1 1 d .
C5 C 0.6996(12) 0.0493(9) 0.4379(9) 0.067(3) Uani 1 1 d .
H5 H 0.7339 0.1291 0.4682 0.081 Uiso 1 1 calc R
C6 C 0.8094(11) 0.4218(7) 0.0850(9) 0.057(2) Uani 1 1 d .
C7 C 0.5634(10) 0.2530(7) 0.1108(9) 0.054(2) Uani 1 1 d .
C8 C 0.9649(10) 0.4100(8) 0.1114(9) 0.055(2) Uani 1 1 d .
H8 H 1.0030 0.3381 0.0856 0.066 Uiso 1 1 calc R
C9 C 1.0265(10) 0.1234(10) 0.2440(11) 0.075(3) Uani 1 1 d .
H9 H 1.1151 0.1620 0.2932 0.090 Uiso 1 1 calc R
C10 C 0.8904(10) 0.1774(8) 0.2405(9) 0.056(2) Uani 1 1 d .
H10 H 0.8891 0.2530 0.2854 0.068 Uiso 1 1 calc R
C11 C 0.7629(10) 0.0063(7) 0.1086(9) 0.057(2) Uani 1 1 d .
H11 H 0.6731 -0.0372 0.0649 0.068 Uiso 1 1 calc R
C12 C 0.7534(12) 0.5296(8) 0.1214(10) 0.066(3) Uani 1 1 d .
H12 H 0.6488 0.5384 0.1023 0.080 Uiso 1 1 calc R
C13 C 1.0320(13) 0.0149(9) 0.1767(12) 0.080(3) Uani 1 1 d .
H13 H 1.1250 -0.0195 0.1759 0.096 Uiso 1 1 calc R
C14 C 1.0141(14) 0.6131(9) 0.2196(10) 0.072(3) Uani 1 1 d .
C15 C 0.4157(13) 0.3128(10) 0.1253(12) 0.086(4) Uani 1 1 d .
H15A H 0.4051 0.3642 0.0700 0.129 Uiso 1 1 calc R
H15B H 0.4220 0.3586 0.2041 0.129 Uiso 1 1 calc R
H15C H 0.3266 0.2536 0.1110 0.129 Uiso 1 1 calc R
C16 C 0.9007(15) -0.0424(9) 0.1110(11) 0.080(4) Uani 1 1 d .
H16 H 0.9037 -0.1176 0.0658 0.096 Uiso 1 1 calc R
C17 C 0.7112(18) -0.1529(12) 0.4370(15) 0.097(5) Uani 1 1 d .
H17 H 0.7554 -0.2122 0.4680 0.117 Uiso 1 1 calc R
C18 C 0.5270(12) -0.0979(8) 0.3031(9) 0.064(3) Uani 1 1 d .
H18 H 0.4451 -0.1177 0.2422 0.077 Uiso 1 1 calc R
C19 C 1.0656(12) 0.5074(9) 0.1778(10) 0.067(3) Uani 1 1 d .
H19 H 1.1711 0.4993 0.1937 0.081 Uiso 1 1 calc R
C20 C 0.8562(15) 0.6244(8) 0.1869(10) 0.076(3) Uani 1 1 d .
H20 H 0.8195 0.6974 0.2098 0.091 Uiso 1 1 calc R
C21 C 1.1178(17) 0.7159(10) 0.2901(12) 0.097(4) Uani 1 1 d .
H21A H 1.0586 0.7818 0.3087 0.145 Uiso 1 1 calc R
H21B H 1.2005 0.7368 0.2458 0.145 Uiso 1 1 calc R
H21C H 1.1618 0.6961 0.3617 0.145 Uiso 1 1 calc R
C23 C 0.5895(16) -0.1821(9) 0.3449(12) 0.084(4) Uani 1 1 d .
H23 H 0.5530 -0.2612 0.3133 0.101 Uiso 1 1 calc R
C24 C 0.7677(13) -0.0302(12) 0.4834(12) 0.086(3) Uani 1 1 d .
H24 H 0.8499 -0.0082 0.5439 0.103 Uiso 1 1 calc R
O1 O 0.7695(8) 0.2084(5) -0.0400(6) 0.0652(18) Uani 1 1 d .
O2 O 0.5735(8) 0.3450(6) -0.0727(6) 0.075(2) Uani 1 1 d .
S1 S 0.6792(3) 0.3011(2) 0.0057(2) 0.0575(7) Uani 1 1 d .
Se1 Se 0.47728(11) 0.13906(9) 0.28808(12) 0.0812(6) Uani 1 1 d .

loop_
_atom_site_aniso_label
_atom_site_aniso_U_11
_atom_site_aniso_U_22
_atom_site_aniso_U_33
_atom_site_aniso_U_23
_atom_site_aniso_U_13
_atom_site_aniso_U_12
C2 0.036(4) 0.048(4) 0.065(6) 0.006(4) 0.002(4) 0.009(3)
C3 0.038(5) 0.059(5) 0.060(6) 0.019(4) 0.013(4) 0.013(4)
C4 0.037(5) 0.067(5) 0.058(6) 0.017(4) 0.013(4) 0.007(4)
C5 0.062(6) 0.074(6) 0.062(7) 0.013(5) -0.001(5) -0.007(5)
C6 0.060(6) 0.057(5) 0.058(6) 0.019(4) 0.006(5) 0.016(4)
C7 0.037(4) 0.062(5) 0.066(7) 0.015(5) 0.001(4) 0.015(4)
C8 0.044(5) 0.058(5) 0.067(6) 0.020(5) 0.006(5) 0.017(4)
C9 0.025(4) 0.112(9) 0.095(9) 0.038(7) 0.005(5) 0.019(5)
C10 0.048(5) 0.065(5) 0.055(6) 0.019(5) -0.012(4) 0.008(4)
C11 0.043(5) 0.054(5) 0.072(7) 0.008(4) 0.005(5) 0.013(4)
C12 0.062(6) 0.068(6) 0.081(8) 0.025(6) 0.018(6) 0.034(5)
C13 0.058(7) 0.066(6) 0.125(11) 0.027(7) 0.015(7) 0.038(5)
C14 0.082(8) 0.076(7) 0.063(7) 0.024(5) 0.013(6) 0.003(6)
C15 0.061(7) 0.096(8) 0.110(10) 0.029(7) 0.004(7) 0.038(6)
C16 0.097(9) 0.066(6) 0.091(9) 0.027(6) 0.038(8) 0.031(6)
C17 0.106(11) 0.097(9) 0.117(12) 0.052(9) 0.053(10) 0.053(8)
C18 0.060(6) 0.055(5) 0.071(7) 0.003(5) 0.008(5) 0.001(4)
C19 0.054(6) 0.080(6) 0.078(8) 0.036(6) 0.008(5) 0.014(5)
C20 0.109(10) 0.048(5) 0.074(8) 0.007(5) 0.034(7) 0.013(6)
C21 0.116(11) 0.083(7) 0.078(9) 0.006(6) -0.003(8) -0.020(7)
C23 0.099(9) 0.050(6) 0.099(10) -0.001(6) 0.027(8) 0.002(6)
C24 0.059(7) 0.121(10) 0.083(9) 0.033(8) 0.001(6) 0.017(7)
O1 0.079(5) 0.063(4) 0.052(4) -0.002(3) 0.005(4) 0.033(3)
O2 0.076(5) 0.079(4) 0.064(5) 0.010(4) -0.021(4) 0.022(3)
S1 0.0549(14) 0.0620(14) 0.0567(15) 0.0112(11) -0.0024(11) 0.0231(10)
Se1 0.0487(7) 0.0916(9) 0.1217(12) 0.0471(8) 0.0313(7) 0.0282(5)

loop_
_atom_type_symbol
_atom_type_description
_atom_type_scat_dispersion_real
_atom_type_scat_dispersion_imag
_atom_type_scat_source
C C 0.0033 0.0016 'International Tables Vol C Tables 4.2.6.8 and 6.1.1.4'
H H 0.0000 0.0000 'International Tables Vol C Tables 4.2.6.8 and 6.1.1.4'
O O 0.0106 0.0060 'International Tables Vol C Tables 4.2.6.8 and 6.1.1.4'
S S 0.1246 0.1234 'International Tables Vol C Tables 4.2.6.8 and 6.1.1.4'
Se Se -0.0929 2.2259 'International Tables Vol C Tables 4.2.6.8 and 6.1.1.4'

loop_
_geom_angle_atom_site_label_1
_geom_angle_atom_site_label_2
_geom_angle_atom_site_label_3
_geom_angle
C7 C2 C3 129.5(8)
C7 C2 Se1 116.0(6)
C3 C2 Se1 114.4(6)
C10 C3 C11 117.6(8)
C10 C3 C2 119.3(8)
C11 C3 C2 122.9(8)
C5 C4 C18 119.4(9)
C5 C4 Se1 122.2(7)
C18 C4 Se1 118.4(7)
C24 C5 C4 122.9(10)
C24 C5 H5 118.5
C4 C5 H5 118.5
C8 C6 C12 120.2(9)
C8 C6 S1 120.7(7)
C12 C6 S1 119.1(8)
C2 C7 C15 124.9(9)
C2 C7 S1 120.7(6)
C15 C7 S1 114.4(7)
C6 C8 C19 119.5(8)
C6 C8 H8 120.3
C19 C8 H8 120.3
C13 C9 C10 120.6(10)
C13 C9 H9 119.7
C10 C9 H9 119.7
C3 C10 C9 120.4(9)
C3 C10 H10 119.8
C9 C10 H10 119.8
C16 C11 C3 120.2(10)
C16 C11 H11 119.9
C3 C11 H11 119.9
C6 C12 C20 118.9(10)
C6 C12 H12 120.5
C20 C12 H12 120.5
C16 C13 C9 118.8(9)
C16 C13 H13 120.6
C9 C13 H13 120.6
C19 C14 C20 117.2(11)
C19 C14 C21 123.0(12)
C20 C14 C21 119.8(11)
C7 C15 H15A 109.5
C7 C15 H15B 109.5
H15A C15 H15B 109.5
C7 C15 H15C 109.5
H15A C15 H15C 109.5
H15B C15 H15C 109.5
C13 C16 C11 122.1(10)
C13 C16 H16 118.9
C11 C16 H16 118.9
C23 C17 C24 119.3(11)
C23 C17 H17 120.4
C24 C17 H17 120.4
C23 C18 C4 120.9(11)
C23 C18 H18 119.6
C4 C18 H18 119.6
C14 C19 C8 122.2(10)
C14 C19 H19 118.9
C8 C19 H19 118.9
C12 C20 C14 121.9(9)
C12 C20 H20 119.1
C14 C20 H20 119.1
C14 C21 H21A 109.5
C14 C21 H21B 109.5
H21A C21 H21B 109.5
C14 C21 H21C 109.5
H21A C21 H21C 109.5
H21B C21 H21C 109.5
C18 C23 C17 119.8(10)
C18 C23 H23 120.1
C17 C23 H23 120.1
C5 C24 C17 117.8(12)
C5 C24 H24 121.1
C17 C24 H24 121.1
O2 S1 O1 119.8(4)
O2 S1 C6 107.7(4)
O1 S1 C6 108.0(4)
O2 S1 C7 105.5(4)
O1 S1 C7 109.2(4)
C6 S1 C7 105.9(4)
C4 Se1 C2 102.2(3)

loop_
_geom_bond_atom_site_label_1
_geom_bond_atom_site_label_2
_geom_bond_distance
C2 C7 1.300(12)
C2 C3 1.480(11)
C2 Se1 1.949(9)
C3 C10 1.382(13)
C3 C11 1.378(12)
C4 C5 1.353(14)
C4 C18 1.393(12)
C4 Se1 1.912(9)
C5 C24 1.306(15)
C5 H5 0.9300
C6 C8 1.375(13)
C6 C12 1.385(12)
C6 S1 1.752(10)
C7 C15 1.517(11)
C7 S1 1.788(9)
C8 C19 1.404(14)
C8 H8 0.9300
C9 C13 1.353(15)
C9 C10 1.384(12)
C9 H9 0.9300
C10 H10 0.9300
C11 C16 1.364(14)
C11 H11 0.9300
C12 C20 1.391(16)
C12 H12 0.9300
C13 C16 1.344(17)
C13 H13 0.9300
C14 C19 1.358(14)
C14 C20 1.406(17)
C14 C21 1.472(16)
C15 H15A 0.9600
C15 H15B 0.9600
C15 H15C 0.9600
C16 H16 0.9300
C17 C23 1.39(2)
C17 C24 1.436(18)
C17 H17 0.9300
C18 C23 1.307(15)
C18 H18 0.9300
C19 H19 0.9300
C20 H20 0.9300
C21 H21A 0.9600
C21 H21B 0.9600
C21 H21C 0.9600
C23 H23 0.9300
C24 H24 0.9300
O1 S1 1.436(6)
O2 S1 1.426(7)

loop_
_geom_torsion_atom_site_label_1
_geom_torsion_atom_site_label_2
_geom_torsion_atom_site_label_3
_geom_torsion_atom_site_label_4
_geom_torsion
C7 C2 C3 C10 85.8(13)
Se1 C2 C3 C10 -90.7(9)
C7 C2 C3 C11 -98.9(12)
Se1 C2 C3 C11 84.6(10)
C18 C4 C5 C24 0.8(16)
Se1 C4 C5 C24 177.2(8)
C3 C2 C7 C15 -175.7(10)
Se1 C2 C7 C15 0.7(13)
C3 C2 C7 S1 0.7(15)
Se1 C2 C7 S1 177.1(5)
C12 C6 C8 C19 1.4(14)
S1 C6 C8 C19 -178.3(7)
C11 C3 C10 C9 2.1(14)
C2 C3 C10 C9 177.6(9)
C13 C9 C10 C3 1.9(15)
C10 C3 C11 C16 -4.5(14)
C2 C3 C11 C16 -179.8(9)
C8 C6 C12 C20 -1.3(14)
S1 C6 C12 C20 178.3(8)
C10 C9 C13 C16 -3.5(17)
C9 C13 C16 C11 1.2(18)
C3 C11 C16 C13 2.9(17)
C5 C4 C18 C23 -0.6(14)
Se1 C4 C18 C23 -177.0(8)
C20 C14 C19 C8 -4.3(15)
C21 C14 C19 C8 179.5(10)
C6 C8 C19 C14 1.6(15)
C6 C12 C20 C14 -1.6(16)
C19 C14 C20 C12 4.3(16)
C21 C14 C20 C12 -179.4(10)
C4 C18 C23 C17 0.7(16)
C24 C17 C23 C18 -0.9(18)
C4 C5 C24 C17 -1.1(17)
C23 C17 C24 C5 1.2(17)
C8 C6 S1 O2 -141.7(8)
C12 C6 S1 O2 38.7(9)
C8 C6 S1 O1 -11.0(9)
C12 C6 S1 O1 169.3(7)
C8 C6 S1 C7 105.8(8)
C12 C6 S1 C7 -73.8(8)
C2 C7 S1 O2 159.1(8)
C15 C7 S1 O2 -24.2(9)
C2 C7 S1 O1 29.1(10)
C15 C7 S1 O1 -154.2(8)
C2 C7 S1 C6 -86.9(9)
C15 C7 S1 C6 89.8(8)
C5 C4 Se1 C2 86.1(8)
C18 C4 Se1 C2 -97.5(7)
C7 C2 Se1 C4 176.7(7)
C3 C2 Se1 C4 -6.3(7)
